data_2311694
loop_
_publ_author_name
'Solovyov, Leonid A.'

_publ_section_title
;
 Accurate unrestrained DDM refinement of crystal structures from highly
 distorted and low-resolution powder diffraction data.
;
_journal_coeditor_code RA5013
_journal_issue 'Pt 5'
_journal_name_full 'Acta crystallographica Section B, Structural science, crystal engineering and materials'
_journal_page_first 738
_journal_page_last 743
_journal_paper_doi 10.1107/S2052520616011690
_journal_volume 72
_journal_year 2016
_chemical_formula_moiety '3(C6 H6), C2 H6'
_chemical_formula_sum 'C20 H24'
_chemical_formula_weight 264.39
_chemical_name_systematic
;
Benzene:ethane co-crystal
;
_space_group_IT_number 148
_space_group_name_Hall '-R 3'
_space_group_name_H-M_alt 'R -3 :H'
_symmetry_cell_setting trigonal
_symmetry_space_group_name_Hall '-R 3'
_symmetry_space_group_name_H-M 'R -3 :H'
_atom_type_scat_source
;
X-Ray Form Factor, C Attenuation and Scattering Tables (version 2.1).
NIST, Gaithersburg, MD.
;
_audit_update_record
;
2016-09-06 # Formatted by IUCr publCIF

;
_cell_angle_alpha 90
_cell_angle_beta 90
_cell_angle_gamma 120
_cell_formula_units_Z 3
_cell_length_a 15.97910(3)
_cell_length_b 15.97910(3)
_cell_length_c 5.58227(2)
_cell_measurement_reflns_used 3455
_cell_measurement_temperature 90
_cell_measurement_theta_max 41.1
_cell_measurement_theta_min 2.5
_cell_volume 1234.372(6)
_computing_structure_refinement
;
Powder diffraction, Derivative Difference Method (DDM)
L.A. Solovyov, J. Appl. Cryst. 37 (2004) 743
;
_diffrn_ambient_temperature 90
_diffrn_measurement_device_type 'Synchrotron, Mythen Detector'
_diffrn_radiation_probe x-ray
_exptl_crystal_density_diffrn 1.0675
_pd_block_id profile_I
_pd_char_colour white
_pd_meas_2theta_range_inc 0.0008
_pd_meas_2theta_range_max 82.3203
_pd_meas_2theta_range_min 5.0026
_pd_meas_scan_method fixed
_pd_proc_ls_prof_wR_expected 0.05996
_pd_proc_ls_prof_wR_factor 0.08541
_pd_spec_mounting 'Oxford Cryostems Cryostream'
_pd_spec_mount_mode transmission
_pd_spec_shape cylinder
_refine_ls_goodness_of_fit_all 1.19353
_refine_ls_hydrogen_treatment mixed
_refine_ls_matrix_type full
_refine_ls_number_parameters 77
_refine_ls_number_restraints 0
_refine_ls_R_factor_all 0.05500
_refine_ls_R_I_factor 0.03191
_refine_ls_shift/su_max 0.00060
_cod_data_source_file ra5013sup1.cif
_cod_data_source_block I
_cod_original_cell_volume 1234.372(7)
_cod_original_sg_symbol_Hall '-R 3                '
_cod_original_sg_symbol_H-M 'R -3                '
_cod_original_formula_sum 'C20 H24 '
_cod_database_code 2311694
_publcif_datablock.id {84186d0e-b744-4d4f-b271-21af9bf5340d}

loop_
_symmetry_equiv_pos_site_id
_symmetry_equiv_pos_as_xyz
1 'x, y, z'
2 '-y, x-y, z'
3 '-x+y, -x, z'
4 '-x, -y, -z'
5 'y, -x+y, -z'
6 'x-y, x, -z'
7 '1/3+x, 2/3+y, 2/3+z'
8 '1/3-y, 2/3+x-y, 2/3+z'
9 '1/3-x+y, 2/3-x, 2/3+z'
10 '1/3-x, 2/3-y, 2/3-z'
11 '1/3+y, 2/3-x+y, 2/3-z'
12 '1/3+x-y, 2/3+x, 2/3-z'
13 '2/3+x, 1/3+y, 1/3+z'
14 '2/3-y, 1/3+x-y, 1/3+z'
15 '2/3-x+y, 1/3-x, 1/3+z'
16 '2/3-x, 1/3-y, 1/3-z'
17 '2/3+y, 1/3-x+y, 1/3-z'
18 '2/3+x-y, 1/3+x, 1/3-z'

loop_
_atom_site_label
_atom_site_type_symbol
_atom_site_fract_x
_atom_site_fract_y
_atom_site_fract_z
_atom_site_U_iso_or_equiv
_atom_site_occupancy
_atom_site_adp_type
C1 C 0.00000 0.00000 0.3637(10) 0.0292(15) 1.0000 Uani
C2 C 0.11930(17) 0.33686(19) 0.53795(49) 0.0242(12) 1.0000 Uani
C3 C 0.11847(17) 0.25917(17) 0.1682(5) 0.0237(12) 1.0000 Uani
C4 C 0.07061(17) 0.26381(16) 0.37336(49) 0.0246(11) 1.0000 Uani
H1 H 0.0631(21) 0.0345(29) 0.301(6) 0.038 1.0000 Uiso
H2 H 0.08670 0.33866 0.67865 0.038 1.0000 Uiso
H3 H 0.00563 0.21536 0.40375 0.038 1.0000 Uiso
H4 H 0.08597 0.20837 0.05534 0.038 1.0000 Uiso

loop_
_atom_site_aniso_label
_atom_site_aniso_U_11
_atom_site_aniso_U_22
_atom_site_aniso_U_33
_atom_site_aniso_U_12
_atom_site_aniso_U_13
_atom_site_aniso_U_23
C1 0.0266(18) 0.0266(18) 0.0344(32) 0.0133(9) 0.0000 0.0000
C2 0.0255(10) 0.0393(13) 0.0179(13) 0.0238(10) 0.0024(11) 0.0016(14)
C3 0.0248(10) 0.0261(10) 0.0226(15) 0.0147(9) -0.0115(11) -0.0093(12)
C4 0.0190(9) 0.0215(10) 0.0294(19) 0.0072(7) -0.0012(11) 0.0055(11)

loop_
_atom_type_symbol
_atom_type_scat_dispersion_real
_atom_type_scat_dispersion_imag
C 0.00321 0.00225
H -0.00054 0.00000

loop_
_diffrn_radiation_wavelength
_diffrn_radiation_wavelength_wt
0.8260 1.0000

loop_
_geom_angle_atom_site_label_1
_geom_angle_atom_site_label_2
_geom_angle_atom_site_label_3
_geom_angle
_geom_angle_site_symmetry_1
_geom_angle_site_symmetry_3
C3 C2 C4 120.5(3) 10_555 .
C2 C3 C4 119.7(2) 10_555 .
C2 C4 C3 119.9(2) . .
C1 C1 H1 112.0(21) 4_556 .
H1 C1 H1 106.9(22) . 2_555

loop_
_geom_bond_atom_site_label_1
_geom_bond_atom_site_label_2
_geom_bond_distance
_geom_bond_site_symmetry_2
C1 C1 1.522(11) 4_556
C2 C3 1.390(3) 10_555
C2 C4 1.380(3) .
C3 C4 1.399(4) .
C1 H1 0.943(29) .
